data_1514298
loop_
_publ_author_name
'Mori, Keiji'
'Wakazawa, Manari'
'Akiyama, Takahiko'

_publ_section_title
;
 Stereoselective construction of all-carbon quaternary center by means of
 chiral phosphoric acid: highly enantioselective Friedel--Crafts reaction
 of indoles with \b,\b-disubstituted nitroalkenes
;
_journal_issue 5
_journal_name_full 'Chemical Science'
_journal_page_first 1799
_journal_paper_doi 10.1039/c3sc53542h
_journal_volume 5
_journal_year 2014
_chemical_formula_sum 'C11 H8 F3 N O4'
_chemical_formula_weight 275.18
_chemical_name_systematic
; 
 ? 
;
_space_group_IT_number 14
_symmetry_cell_setting monoclinic
_symmetry_space_group_name_Hall '-P 2yn'
_symmetry_space_group_name_H-M 'P 1 21/n 1'
_atom_sites_solution_hydrogens geom
_atom_sites_solution_primary direct
_atom_sites_solution_secondary difmap
_audit_creation_method SHELXL-97
_cell_angle_alpha 90.00
_cell_angle_beta 95.588(3)
_cell_angle_gamma 90.00
_cell_formula_units_Z 8
_cell_length_a 14.395(3)
_cell_length_b 10.661(2)
_cell_length_c 15.136(3)
_cell_measurement_reflns_used 2999
_cell_measurement_temperature 123
_cell_measurement_theta_max 27.10
_cell_measurement_theta_min 2.38
_cell_volume 2311.8(8)
_computing_cell_refinement 'APEX2 (Bruker AXS, 2006)'
_computing_data_collection 'APEX2 (Bruker AXS, 2006)'
_computing_data_reduction 'SAINT (Bruker AXS, 2004)'
_computing_molecular_graphics 'XSHEL (Bruker AXS,2002)'
_computing_publication_material 'XCIF (Bruker AXS, 2001)'
_computing_structure_refinement 'SHELXL-97 (Sheldrick, 1997)'
_computing_structure_solution 'SHELXS-97 (Sheldrick, 1997)'
_diffrn_ambient_temperature 123
_diffrn_detector_area_resol_mean 8.333
_diffrn_measured_fraction_theta_full 0.988
_diffrn_measured_fraction_theta_max 0.988
_diffrn_measurement_device_type 'Bruker APEXII CCD area detector'
_diffrn_measurement_method 'phi and omega scans'
_diffrn_radiation_monochromator 'Bruker Helios multilayer confocal mirror'
_diffrn_radiation_source 'Bruker TXS fine-focus rotating anode'
_diffrn_radiation_type MoK\a
_diffrn_radiation_wavelength 0.71073
_diffrn_reflns_av_R_equivalents 0.0282
_diffrn_reflns_av_sigmaI/netI 0.0426
_diffrn_reflns_limit_h_max 18
_diffrn_reflns_limit_h_min -9
_diffrn_reflns_limit_k_max 13
_diffrn_reflns_limit_k_min -13
_diffrn_reflns_limit_l_max 19
_diffrn_reflns_limit_l_min -19
_diffrn_reflns_number 12766
_diffrn_reflns_theta_full 27.51
_diffrn_reflns_theta_max 27.51
_diffrn_reflns_theta_min 1.86
_exptl_absorpt_coefficient_mu 0.151
_exptl_absorpt_correction_T_max 0.9705
_exptl_absorpt_correction_T_min 0.9705
_exptl_absorpt_correction_type analytical
_exptl_absorpt_process_details
;
Crystal Faces plugin in Bruker APEX2 software
;
_exptl_crystal_colour colorless
_exptl_crystal_density_diffrn 1.581
_exptl_crystal_density_method 'not measured'
_exptl_crystal_description plate
_exptl_crystal_F_000 1120
_exptl_crystal_size_max 0.20
_exptl_crystal_size_mid 0.20
_exptl_crystal_size_min 0.20
_refine_diff_density_max 0.706
_refine_diff_density_min -0.555
_refine_diff_density_rms 0.061
_refine_ls_extinction_method none
_refine_ls_goodness_of_fit_ref 1.026
_refine_ls_hydrogen_treatment constr
_refine_ls_matrix_type full
_refine_ls_number_parameters 345
_refine_ls_number_reflns 5240
_refine_ls_number_restraints 0
_refine_ls_restrained_S_all 1.026
_refine_ls_R_factor_all 0.0950
_refine_ls_R_factor_gt 0.0582
_refine_ls_shift/su_max 0.000
_refine_ls_shift/su_mean 0.000
_refine_ls_structure_factor_coef Fsqd
_refine_ls_weighting_details 'calc w=1/[\s^2^(Fo^2^)+(0.0662P)^2^+2.3829P] where P=(Fo^2^+2Fc^2^)/3'
_refine_ls_weighting_scheme calc
_refine_ls_wR_factor_gt 0.1376
_refine_ls_wR_factor_ref 0.1588
_reflns_number_gt 3541
_reflns_number_total 5240
_reflns_threshold_expression >2sigma(I)
_cod_data_source_file c3sc53542h3.cif
_cod_data_source_block shelxl
_cod_depositor_comments
;
The following automatic conversions were performed:

'_symmetry_cell_setting' value 'Monoclinic' changed to 'monoclinic'
according to
/usr/data/users/saulius/crontab/automatic-downloads/rss-feeds/RSC/lib/dictionaries/cif_core.dic
dictionary named 'cif_core.dic' version 2.4.2 from 2011-04-26.

Automatic conversion script
Id: cif_fix_values 2281 2013-09-26 08:29:07Z andrius 
;
_cod_original_sg_symbol_H-M 'P2(1)/n  '
_cod_database_code 1514298

loop_
_symmetry_equiv_pos_as_xyz
'x, y, z'
'-x+1/2, y+1/2, -z+1/2'
'-x, -y, -z'
'x-1/2, -y-1/2, z-1/2'

loop_
_atom_site_label
_atom_site_type_symbol
_atom_site_fract_x
_atom_site_fract_y
_atom_site_fract_z
_atom_site_U_iso_or_equiv
_atom_site_adp_type
_atom_site_occupancy
_atom_site_symmetry_multiplicity
_atom_site_calc_flag
_atom_site_refinement_flags
C1 C 0.78562(16) 0.6538(2) 0.82348(16) 0.0215(5) Uani 1 1 d .
H1 H 0.8040 0.5682 0.8258 0.026 Uiso 1 1 calc R
C2 C 0.69699(17) 0.6834(2) 0.83083(15) 0.0201(5) Uani 1 1 d .
C3 C 0.62622(16) 0.5865(2) 0.84701(16) 0.0198(5) Uani 1 1 d .
C4 C 0.65364(17) 0.4710(2) 0.88466(17) 0.0256(6) Uani 1 1 d .
H4 H 0.7180 0.4539 0.8996 0.031 Uiso 1 1 calc R
C5 C 0.58787(18) 0.3818(2) 0.90021(18) 0.0276(6) Uani 1 1 d .
H5 H 0.6070 0.3033 0.9256 0.033 Uiso 1 1 calc R
C6 C 0.49379(18) 0.4064(2) 0.87877(17) 0.0245(5) Uani 1 1 d .
C7 C 0.46555(17) 0.5206(2) 0.84122(18) 0.0259(6) Uani 1 1 d .
H7 H 0.4011 0.5371 0.8261 0.031 Uiso 1 1 calc R
C8 C 0.53157(17) 0.6104(2) 0.82580(17) 0.0237(5) Uani 1 1 d .
H8 H 0.5122 0.6888 0.8006 0.028 Uiso 1 1 calc R
C9 C 0.42295(19) 0.3082(3) 0.89418(19) 0.0302(6) Uani 1 1 d .
C10 C 0.66036(16) 0.8153(2) 0.81703(16) 0.0194(5) Uani 1 1 d .
C11 C 0.5938(2) 0.9876(2) 0.8834(2) 0.0372(7) Uani 1 1 d .
H11A H 0.6381 1.0494 0.8641 0.056 Uiso 1 1 calc R
H11B H 0.5737 1.0133 0.9407 0.056 Uiso 1 1 calc R
H11C H 0.5394 0.9826 0.8393 0.056 Uiso 1 1 calc R
C12 C 1.07705(17) 0.8602(2) 0.09421(16) 0.0233(5) Uani 1 1 d .
H12 H 1.0954 0.9432 0.1107 0.028 Uiso 1 1 calc R
C13 C 0.98661(16) 0.8322(2) 0.08591(15) 0.0200(5) Uani 1 1 d .
C14 C 0.91320(17) 0.9262(2) 0.09854(16) 0.0216(5) Uani 1 1 d .
C15 C 0.81953(18) 0.8925(3) 0.0880(2) 0.0354(7) Uani 1 1 d .
H15 H 0.8026 0.8087 0.0723 0.043 Uiso 1 1 calc R
C16 C 0.75058(19) 0.9793(3) 0.1001(2) 0.0389(7) Uani 1 1 d .
H16 H 0.6868 0.9551 0.0931 0.047 Uiso 1 1 calc R
C17 C 0.77492(18) 1.1017(2) 0.12259(18) 0.0267(6) Uani 1 1 d .
C18 C 0.86754(18) 1.1371(2) 0.13316(17) 0.0260(6) Uani 1 1 d .
H18 H 0.8840 1.2212 0.1486 0.031 Uiso 1 1 calc R
C19 C 0.93603(17) 1.0503(2) 0.12128(17) 0.0252(5) Uani 1 1 d .
H19 H 0.9997 1.0750 0.1286 0.030 Uiso 1 1 calc R
C20 C 0.70059(19) 1.1959(3) 0.1372(2) 0.0342(7) Uani 1 1 d .
C21 C 0.95116(16) 0.7020(2) 0.06253(16) 0.0209(5) Uani 1 1 d .
C22 C 0.9128(2) 0.5078(2) 0.1232(2) 0.0386(7) Uani 1 1 d .
H22A H 0.8515 0.5098 0.0888 0.058 Uiso 1 1 calc R
H22B H 0.9071 0.4690 0.1810 0.058 Uiso 1 1 calc R
H22C H 0.9563 0.4589 0.0910 0.058 Uiso 1 1 calc R
F1 F 0.45293(16) 0.2267(2) 0.95645(16) 0.0802(8) Uani 1 1 d .
F2 F 0.34591(16) 0.3536(2) 0.9197(2) 0.0970(11) Uani 1 1 d .
F3 F 0.40013(18) 0.2379(2) 0.82450(14) 0.0775(8) Uani 1 1 d .
F4 F 0.68099(17) 1.1997(3) 0.21972(15) 0.0801(8) Uani 1 1 d .
F5 F 0.72316(15) 1.31084(18) 0.11487(19) 0.0777(8) Uani 1 1 d .
F6 F 0.62037(13) 1.1727(2) 0.08878(16) 0.0664(7) Uani 1 1 d .
N1 N 1.14848(14) 0.7699(2) 0.07923(14) 0.0238(5) Uani 1 1 d .
N2 N 0.85469(14) 0.74969(19) 0.81206(14) 0.0238(5) Uani 1 1 d .
O1 O 0.92810(12) 0.71526(18) 0.78483(13) 0.0313(4) Uani 1 1 d .
O2 O 0.83736(13) 0.85954(17) 0.83024(14) 0.0332(5) Uani 1 1 d .
O3 O 0.64649(13) 0.86264(16) 0.74503(12) 0.0286(4) Uani 1 1 d .
O4 O 0.63868(13) 0.86567(16) 0.89249(12) 0.0293(4) Uani 1 1 d .
O5 O 1.12640(12) 0.66504(17) 0.05136(12) 0.0285(4) Uani 1 1 d .
O6 O 1.22958(12) 0.80613(19) 0.09455(14) 0.0356(5) Uani 1 1 d .
O7 O 0.92352(13) 0.66995(18) -0.01154(12) 0.0315(4) Uani 1 1 d .
O8 O 0.94780(12) 0.63502(15) 0.13596(12) 0.0246(4) Uani 1 1 d .

loop_
_atom_site_aniso_label
_atom_site_aniso_U_11
_atom_site_aniso_U_22
_atom_site_aniso_U_33
_atom_site_aniso_U_23
_atom_site_aniso_U_13
_atom_site_aniso_U_12
C1 0.0217(12) 0.0174(11) 0.0247(13) -0.0013(10) -0.0003(10) -0.0026(9)
C2 0.0245(12) 0.0174(11) 0.0178(12) -0.0009(9) -0.0006(9) -0.0012(10)
C3 0.0223(12) 0.0178(11) 0.0193(12) -0.0022(9) 0.0021(9) -0.0028(9)
C4 0.0202(12) 0.0231(13) 0.0327(15) 0.0050(11) -0.0010(10) 0.0008(10)
C5 0.0302(14) 0.0207(13) 0.0322(15) 0.0051(11) 0.0041(11) -0.0001(11)
C6 0.0264(13) 0.0227(13) 0.0258(13) -0.0041(10) 0.0090(10) -0.0036(10)
C7 0.0181(12) 0.0255(13) 0.0342(15) -0.0041(11) 0.0032(10) 0.0002(10)
C8 0.0242(13) 0.0190(12) 0.0274(14) -0.0004(10) 0.0011(10) 0.0037(10)
C9 0.0313(14) 0.0269(14) 0.0336(15) -0.0026(12) 0.0085(12) -0.0066(11)
C10 0.0176(11) 0.0193(12) 0.0208(13) -0.0017(10) -0.0003(9) -0.0044(9)
C11 0.0414(16) 0.0209(14) 0.0509(19) -0.0055(13) 0.0125(14) 0.0068(12)
C12 0.0229(12) 0.0203(12) 0.0265(14) -0.0005(10) 0.0010(10) 0.0020(10)
C13 0.0224(12) 0.0203(12) 0.0171(12) 0.0015(9) 0.0009(9) -0.0003(10)
C14 0.0212(12) 0.0214(12) 0.0226(13) 0.0016(10) 0.0034(10) 0.0022(10)
C15 0.0244(14) 0.0209(13) 0.061(2) 0.0008(13) 0.0052(13) -0.0023(11)
C16 0.0185(13) 0.0258(14) 0.073(2) 0.0024(14) 0.0078(14) -0.0017(11)
C17 0.0258(13) 0.0238(13) 0.0315(15) 0.0053(11) 0.0075(11) 0.0044(11)
C18 0.0274(13) 0.0203(12) 0.0301(14) -0.0028(10) 0.0018(11) -0.0015(10)
C19 0.0199(12) 0.0246(13) 0.0303(14) -0.0045(11) -0.0015(10) -0.0014(10)
C20 0.0270(14) 0.0297(15) 0.0473(18) 0.0014(13) 0.0107(13) 0.0022(12)
C21 0.0177(11) 0.0226(12) 0.0220(13) -0.0026(10) -0.0008(10) 0.0030(9)
C22 0.0459(17) 0.0186(13) 0.0520(19) -0.0041(13) 0.0087(15) -0.0059(12)
F1 0.0659(14) 0.0876(17) 0.0838(17) 0.0538(14) -0.0090(13) -0.0397(13)
F2 0.0518(13) 0.0441(12) 0.207(3) -0.0147(16) 0.0754(17) -0.0150(10)
F3 0.1105(19) 0.0805(16) 0.0454(12) -0.0204(11) 0.0275(12) -0.0734(15)
F4 0.0833(16) 0.109(2) 0.0526(13) 0.0052(13) 0.0302(12) 0.0581(15)
F5 0.0522(13) 0.0251(10) 0.163(3) 0.0132(12) 0.0471(14) 0.0128(9)
F6 0.0373(11) 0.0585(13) 0.1004(18) -0.0186(12) -0.0092(11) 0.0219(10)
N1 0.0205(11) 0.0260(11) 0.0248(11) 0.0017(9) 0.0019(9) 0.0006(9)
N2 0.0209(11) 0.0215(11) 0.0281(12) 0.0010(9) -0.0010(9) -0.0033(8)
O1 0.0227(9) 0.0345(11) 0.0375(11) -0.0016(9) 0.0077(8) -0.0017(8)
O2 0.0275(10) 0.0206(9) 0.0509(13) -0.0036(9) 0.0010(9) -0.0055(8)
O3 0.0355(10) 0.0247(9) 0.0241(10) 0.0024(8) -0.0043(8) -0.0002(8)
O4 0.0427(11) 0.0180(9) 0.0283(10) 0.0004(7) 0.0100(8) 0.0033(8)
O5 0.0299(10) 0.0255(10) 0.0298(10) -0.0064(8) 0.0016(8) 0.0033(8)
O6 0.0189(9) 0.0358(11) 0.0520(13) 0.0005(9) 0.0034(9) -0.0010(8)
O7 0.0309(10) 0.0346(11) 0.0272(10) -0.0093(8) -0.0067(8) 0.0026(8)
O8 0.0291(9) 0.0185(9) 0.0262(10) -0.0012(7) 0.0021(7) -0.0025(7)

loop_
_atom_type_symbol
_atom_type_description
_atom_type_scat_dispersion_real
_atom_type_scat_dispersion_imag
_atom_type_scat_source
C C 0.0033 0.0016 'International Tables Vol C Tables 4.2.6.8 and 6.1.1.4'
H H 0.0000 0.0000 'International Tables Vol C Tables 4.2.6.8 and 6.1.1.4'
N N 0.0061 0.0033 'International Tables Vol C Tables 4.2.6.8 and 6.1.1.4'
O O 0.0106 0.0060 'International Tables Vol C Tables 4.2.6.8 and 6.1.1.4'
F F 0.0171 0.0103 'International Tables Vol C Tables 4.2.6.8 and 6.1.1.4'

loop_
_geom_angle_atom_site_label_1
_geom_angle_atom_site_label_2
_geom_angle_atom_site_label_3
_geom_angle
C2 C1 N2 121.3(2)
C2 C1 H1 119.4
N2 C1 H1 119.4
C1 C2 C3 121.9(2)
C1 C2 C10 122.3(2)
C3 C2 C10 115.7(2)
C8 C3 C4 119.1(2)
C8 C3 C2 120.4(2)
C4 C3 C2 120.5(2)
C5 C4 C3 120.4(2)
C5 C4 H4 119.8
C3 C4 H4 119.8
C4 C5 C6 120.0(2)
C4 C5 H5 120.0
C6 C5 H5 120.0
C5 C6 C7 120.2(2)
C5 C6 C9 119.7(2)
C7 C6 C9 120.1(2)
C8 C7 C6 119.8(2)
C8 C7 H7 120.1
C6 C7 H7 120.1
C7 C8 C3 120.5(2)
C7 C8 H8 119.8
C3 C8 H8 119.8
F2 C9 F3 107.3(3)
F2 C9 F1 105.1(3)
F3 C9 F1 103.7(3)
F2 C9 C6 113.5(2)
F3 C9 C6 113.4(2)
F1 C9 C6 113.0(2)
O3 C10 O4 125.4(2)
O3 C10 C2 122.8(2)
O4 C10 C2 111.5(2)
O4 C11 H11A 109.5
O4 C11 H11B 109.5
H11A C11 H11B 109.5
O4 C11 H11C 109.5
H11A C11 H11C 109.5
H11B C11 H11C 109.5
C13 C12 N1 122.8(2)
C13 C12 H12 118.6
N1 C12 H12 118.6
C12 C13 C14 122.7(2)
C12 C13 C21 122.3(2)
C14 C13 C21 115.0(2)
C15 C14 C19 118.3(2)
C15 C14 C13 120.5(2)
C19 C14 C13 121.2(2)
C16 C15 C14 120.9(3)
C16 C15 H15 119.6
C14 C15 H15 119.6
C15 C16 C17 119.7(2)
C15 C16 H16 120.1
C17 C16 H16 120.1
C18 C17 C16 120.3(2)
C18 C17 C20 119.7(2)
C16 C17 C20 120.0(2)
C19 C18 C17 119.8(2)
C19 C18 H18 120.1
C17 C18 H18 120.1
C18 C19 C14 121.0(2)
C18 C19 H19 119.5
C14 C19 H19 119.5
F4 C20 F5 107.3(3)
F4 C20 F6 106.0(2)
F5 C20 F6 104.6(3)
F4 C20 C17 112.7(3)
F5 C20 C17 112.7(2)
F6 C20 C17 112.9(2)
O7 C21 O8 126.4(2)
O7 C21 C13 123.6(2)
O8 C21 C13 109.7(2)
O8 C22 H22A 109.5
O8 C22 H22B 109.5
H22A C22 H22B 109.5
O8 C22 H22C 109.5
H22A C22 H22C 109.5
H22B C22 H22C 109.5
O5 N1 O6 124.1(2)
O5 N1 C12 119.8(2)
O6 N1 C12 116.1(2)
O1 N2 O2 123.9(2)
O1 N2 C1 116.9(2)
O2 N2 C1 119.2(2)
C10 O4 C11 114.9(2)
C21 O8 C22 115.5(2)

loop_
_geom_bond_atom_site_label_1
_geom_bond_atom_site_label_2
_geom_bond_distance
C1 C2 1.329(3)
C1 N2 1.448(3)
C1 H1 0.9500
C2 C3 1.487(3)
C2 C10 1.510(3)
C3 C8 1.392(3)
C3 C4 1.397(3)
C4 C5 1.379(3)
C4 H4 0.9500
C5 C6 1.387(4)
C5 H5 0.9500
C6 C7 1.387(4)
C6 C9 1.495(4)
C7 C8 1.385(3)
C7 H7 0.9500
C8 H8 0.9500
C9 F2 1.303(3)
C9 F3 1.310(3)
C9 F1 1.323(3)
C10 O3 1.200(3)
C10 O4 1.326(3)
C11 O4 1.452(3)
C11 H11A 0.9800
C11 H11B 0.9800
C11 H11C 0.9800
C12 C13 1.329(3)
C12 N1 1.442(3)
C12 H12 0.9500
C13 C14 1.482(3)
C13 C21 1.510(3)
C14 C15 1.389(4)
C14 C19 1.398(3)
C15 C16 1.382(4)
C15 H15 0.9500
C16 C17 1.384(4)
C16 H16 0.9500
C17 C18 1.380(4)
C17 C20 1.499(4)
C18 C19 1.377(3)
C18 H18 0.9500
C19 H19 0.9500
C20 F4 1.307(4)
C20 F5 1.321(3)
C20 F6 1.329(4)
C21 O7 1.202(3)
C21 O8 1.326(3)
C22 O8 1.453(3)
C22 H22A 0.9800
C22 H22B 0.9800
C22 H22C 0.9800
N1 O5 1.226(3)
N1 O6 1.230(3)
N2 O1 1.227(3)
N2 O2 1.234(3)
